data_4345854
loop_
_publ_author_name
'Guo, Liping'
'Wang, Shaowu'
'Wei, Yun'
'Zhou, Shuangliu'
'Zhu, Xiancui'
'Mu, Xiaolong'

_publ_section_title
;
 Reactivity of 1,3-Disubstituted Indoles with Lithium Compounds:
 Substituents and Solvents Effects on Coordination and Reactivity of
 Resulting 1,3-Disubstituted-2-Indolyl Lithium Complexes
;
_journal_name_full 'Inorganic Chemistry'
_journal_paper_doi 10.1021/acs.inorgchem.7b00179
_journal_year 2017
_chemical_formula_moiety 'C56 H58 Li2 N4'
_chemical_formula_sum 'C56 H58 Li2 N4'
_chemical_formula_weight 800.94
_space_group_crystal_system triclinic
_space_group_IT_number 2
_space_group_name_Hall '-P 1'
_space_group_name_H-M_alt 'P -1'
_symmetry_space_group_name_Hall '-P 1'
_symmetry_space_group_name_H-M 'P -1'
_atom_sites_solution_hydrogens geom
_audit_creation_method SHELXL-2014/7
_cell_angle_alpha 95.932(3)
_cell_angle_beta 108.865(2)
_cell_angle_gamma 109.445(3)
_cell_formula_units_Z 2
_cell_length_a 11.015(2)
_cell_length_b 14.728(3)
_cell_length_c 16.770(3)
_cell_measurement_reflns_used 1245
_cell_measurement_temperature 291(2)
_cell_measurement_theta_max 19.83
_cell_measurement_theta_min 2.19
_cell_volume 2358.8(8)
_computing_cell_refinement SMART
_computing_data_collection 'SMART (Bruker, 2008)'
_computing_data_reduction 'SAINT (Bruker, 2008)'
_computing_molecular_graphics 'SHELXTL (Bruker, 2008)'
_computing_publication_material 'SHELXTL (Bruker, 2008)'
_computing_structure_refinement 'SHELXL-2014/7 (Sheldrick, 2014)'
_computing_structure_solution 'SHELXTL (Bruker, 2008)'
_diffrn_ambient_temperature 291(2)
_diffrn_measured_fraction_theta_full 0.993
_diffrn_measured_fraction_theta_max 0.988
_diffrn_measurement_device_type 'CCD area detector'
_diffrn_measurement_method 'phi and omega scans'
_diffrn_radiation_type MoK\a
_diffrn_radiation_wavelength 0.71073
_diffrn_reflns_av_R_equivalents 0.0327
_diffrn_reflns_av_unetI/netI 0.0481
_diffrn_reflns_Laue_measured_fraction_full 0.993
_diffrn_reflns_Laue_measured_fraction_max 0.988
_diffrn_reflns_limit_h_max 12
_diffrn_reflns_limit_h_min -13
_diffrn_reflns_limit_k_max 18
_diffrn_reflns_limit_k_min -18
_diffrn_reflns_limit_l_max 20
_diffrn_reflns_limit_l_min -20
_diffrn_reflns_number 18469
_diffrn_reflns_point_group_measured_fraction_full 0.993
_diffrn_reflns_point_group_measured_fraction_max 0.988
_diffrn_reflns_theta_full 25.242
_diffrn_reflns_theta_max 25.998
_diffrn_reflns_theta_min 1.509
_diffrn_source 'fine-focus sealed tube'
_exptl_absorpt_coefficient_mu 0.065
_exptl_absorpt_correction_T_max 0.99
_exptl_absorpt_correction_T_min 0.98
_exptl_absorpt_correction_type multi-scan
_exptl_absorpt_process_details 'SADABS; Bruker, 2008'
_exptl_crystal_colour yellow
_exptl_crystal_density_diffrn 1.128
_exptl_crystal_density_method 'not measured'
_exptl_crystal_description block
_exptl_crystal_F_000 856
_exptl_crystal_size_max 0.140
_exptl_crystal_size_mid 0.130
_exptl_crystal_size_min 0.120
_refine_diff_density_max 0.121
_refine_diff_density_min -0.139
_refine_diff_density_rms 0.028
_refine_ls_extinction_method none
_refine_ls_goodness_of_fit_ref 1.071
_refine_ls_hydrogen_treatment constr
_refine_ls_matrix_type full
_refine_ls_number_parameters 555
_refine_ls_number_reflns 9168
_refine_ls_number_restraints 0
_refine_ls_restrained_S_all 1.071
_refine_ls_R_factor_all 0.1324
_refine_ls_R_factor_gt 0.0593
_refine_ls_shift/su_max 0.000
_refine_ls_shift/su_mean 0.000
_refine_ls_structure_factor_coef Fsqd
_refine_ls_weighting_details 'w=1/[\s^2^(Fo^2^)+(0.05P)^2^+0.55P] where P=(Fo^2^+2Fc^2^)/3'
_refine_ls_weighting_scheme calc
_refine_ls_wR_factor_gt 0.1187
_refine_ls_wR_factor_ref 0.1462
_reflns_Friedel_coverage 0.000
_reflns_number_gt 5162
_reflns_number_total 9168
_reflns_threshold_expression 'I > 2\s(I)'
_cod_data_source_file ic7b00179_si_003.cif
_cod_data_source_block complex_1
_cod_original_cell_volume 2358.7(8)
_cod_database_code 4345854
_shelx_shelxl_version_number 2014/7
_shelx_space_group_comment
;
The symmetry employed for this shelxl refinement is uniquely defined
by the following loop, which should always be used as a source of
symmetry information in preference to the above space-group names.
They are only intended as comments.
;
_shelx_estimated_absorpt_t_min 0.991
_shelx_estimated_absorpt_t_max 0.992

loop_
_space_group_symop_operation_xyz
'x, y, z'
'-x, -y, -z'

loop_
_atom_site_label
_atom_site_type_symbol
_atom_site_fract_x
_atom_site_fract_y
_atom_site_fract_z
_atom_site_U_iso_or_equiv
_atom_site_adp_type
_atom_site_occupancy
_atom_site_site_symmetry_order
_atom_site_calc_flag
_atom_site_refinement_flags_posn
_atom_site_refinement_flags_adp
C1 C 0.7464(2) 0.30074(16) 0.19857(15) 0.0469(6) Uani 1 1 d . .
C2 C 0.7539(2) 0.36097(15) 0.13865(14) 0.0455(6) Uani 1 1 d . .
C3 C 0.6171(3) 0.34022(17) 0.07740(16) 0.0536(6) Uani 1 1 d . .
C4 C 0.5608(3) 0.3794(2) 0.00903(17) 0.0688(7) Uani 1 1 d . .
H4 H 0.6184 0.4298 -0.0071 0.083 Uiso 1 1 calc R U
C5 C 0.4195(4) 0.3423(2) -0.0337(2) 0.0833(9) Uani 1 1 d . .
H5 H 0.3813 0.3674 -0.0798 0.100 Uiso 1 1 calc R U
C6 C 0.3316(3) 0.2679(2) -0.0101(2) 0.0791(9) Uani 1 1 d . .
H6 H 0.2359 0.2440 -0.0409 0.095 Uiso 1 1 calc R U
C7 C 0.3822(3) 0.2291(2) 0.05701(17) 0.0636(7) Uani 1 1 d . .
H7 H 0.3231 0.1796 0.0730 0.076 Uiso 1 1 calc R U
C8 C 0.5255(2) 0.26615(17) 0.10079(15) 0.0501(6) Uani 1 1 d . .
C9 C 0.5471(3) 0.17001(17) 0.21568(17) 0.0612(7) Uani 1 1 d . .
H9A H 0.4774 0.1855 0.2312 0.073 Uiso 1 1 calc R U
H9B H 0.6201 0.1741 0.2689 0.073 Uiso 1 1 calc R U
C10 C 0.48080(19) 0.06521(11) 0.16117(12) 0.0698(8) Uani 1 1 d G .
C11 C 0.34245(19) 0.00754(15) 0.14416(14) 0.0931(10) Uani 1 1 d G .
H11 H 0.2899 0.0341 0.1652 0.112 Uiso 1 1 calc R U
C12 C 0.28257(18) -0.08977(14) 0.09576(15) 0.1015(11) Uani 1 1 d G .
H12 H 0.1900 -0.1284 0.0844 0.122 Uiso 1 1 calc R U
C13 C 0.3610(3) -0.12943(11) 0.06437(13) 0.0960(11) Uani 1 1 d G .
H13 H 0.3210 -0.1945 0.0320 0.115 Uiso 1 1 calc R U
C14 C 0.4994(2) -0.07177(15) 0.08139(14) 0.0931(10) Uani 1 1 d G .
H14 H 0.5519 -0.0983 0.0604 0.112 Uiso 1 1 calc R U
C15 C 0.55928(16) 0.02555(14) 0.12979(14) 0.0797(9) Uani 1 1 d G .
H15 H 0.6518 0.0641 0.1412 0.096 Uiso 1 1 calc R U
C16 C 0.8811(3) 0.43454(17) 0.14303(17) 0.0548(6) Uani 1 1 d . .
H16 H 0.8857 0.4544 0.0929 0.066 Uiso 1 1 calc R U
C17 C 1.1153(2) 0.53633(18) 0.20900(15) 0.0552(6) Uani 1 1 d . .
C18 C 1.1545(3) 0.63903(19) 0.22689(17) 0.0625(7) Uani 1 1 d . .
C19 C 1.2771(3) 0.6957(2) 0.2204(2) 0.0852(9) Uani 1 1 d . .
H19 H 1.3033 0.7641 0.2303 0.102 Uiso 1 1 calc R U
C20 C 1.3620(3) 0.6557(3) 0.1999(2) 0.0945(10) Uani 1 1 d . .
H20 H 1.4440 0.6960 0.1958 0.113 Uiso 1 1 calc R U
C21 C 1.3238(3) 0.5547(3) 0.1854(2) 0.0899(10) Uani 1 1 d . .
H21 H 1.3808 0.5270 0.1711 0.108 Uiso 1 1 calc R U
C22 C 1.2031(3) 0.4936(2) 0.19161(19) 0.0737(8) Uani 1 1 d . .
C23 C 1.0643(3) 0.68625(19) 0.24898(18) 0.0666(7) Uani 1 1 d . .
H23 H 1.0063 0.6398 0.2725 0.080 Uiso 1 1 calc R U
C24 C 1.1437(3) 0.7831(2) 0.3173(2) 0.0955(10) Uani 1 1 d . .
H24A H 1.2054 0.7735 0.3681 0.143 Uiso 1 1 calc R U
H24B H 1.0792 0.8050 0.3322 0.143 Uiso 1 1 calc R U
H24C H 1.1969 0.8322 0.2950 0.143 Uiso 1 1 calc R U
C25 C 0.9658(3) 0.7003(2) 0.1681(2) 0.0914(10) Uani 1 1 d . .
H25A H 1.0189 0.7461 0.1433 0.137 Uiso 1 1 calc R U
H25B H 0.9046 0.7258 0.1833 0.137 Uiso 1 1 calc R U
H25C H 0.9119 0.6377 0.1266 0.137 Uiso 1 1 calc R U
C26 C 1.1634(3) 0.3820(2) 0.1772(2) 0.0848(9) Uani 1 1 d . .
H26 H 1.0949 0.3567 0.2033 0.102 Uiso 1 1 calc R U
C27 C 1.0927(4) 0.3323(3) 0.0811(2) 0.1090(12) Uani 1 1 d . .
H27A H 1.0112 0.3464 0.0561 0.163 Uiso 1 1 calc R U
H27B H 1.0663 0.2620 0.0734 0.163 Uiso 1 1 calc R U
H27C H 1.1559 0.3572 0.0529 0.163 Uiso 1 1 calc R U
C28 C 1.2864(4) 0.3539(2) 0.2214(2) 0.1029(11) Uani 1 1 d . .
H28A H 1.3510 0.3709 0.1929 0.154 Uiso 1 1 calc R U
H28B H 1.2531 0.2839 0.2178 0.154 Uiso 1 1 calc R U
H28C H 1.3323 0.3893 0.2812 0.154 Uiso 1 1 calc R U
C29 C 1.0379(2) 0.38201(14) 0.41156(14) 0.0383(5) Uani 1 1 d . .
C30 C 1.0474(2) 0.31081(15) 0.46126(14) 0.0406(5) Uani 1 1 d . .
C31 C 1.1348(2) 0.35937(15) 0.55073(14) 0.0423(5) Uani 1 1 d . .
C32 C 1.1801(2) 0.32850(17) 0.62692(15) 0.0524(6) Uani 1 1 d . .
H32 H 1.1542 0.2614 0.6259 0.063 Uiso 1 1 calc R U
C33 C 1.2641(3) 0.39889(19) 0.70394(17) 0.0643(7) Uani 1 1 d . .
H33 H 1.2944 0.3786 0.7548 0.077 Uiso 1 1 calc R U
C34 C 1.3040(3) 0.49970(18) 0.70662(16) 0.0559(6) Uani 1 1 d . .
H34 H 1.3610 0.5454 0.7593 0.067 Uiso 1 1 calc R U
C35 C 1.2609(2) 0.53371(17) 0.63243(15) 0.0487(6) Uani 1 1 d . .
H35 H 1.3313 0.5921 0.6274 0.058 Uiso 1 1 calc R U
C36 C 1.1777(2) 0.46134(15) 0.55644(15) 0.0425(5) Uani 1 1 d . .
C37 C 1.1551(2) 0.56974(15) 0.45317(16) 0.0487(6) Uani 1 1 d . .
H37A H 1.1318 0.6117 0.4891 0.058 Uiso 1 1 calc R U
H37B H 1.0994 0.5630 0.3931 0.058 Uiso 1 1 calc R U
C38 C 1.3064(2) 0.61929(16) 0.46808(16) 0.0488(6) Uani 1 1 d . .
C39 C 1.3718(3) 0.5694(2) 0.4350(2) 0.0733(8) Uani 1 1 d . .
H39 H 1.3223 0.5037 0.4040 0.088 Uiso 1 1 calc R U
C40 C 1.5091(3) 0.6156(2) 0.4473(2) 0.0853(9) Uani 1 1 d . .
H40 H 1.5507 0.5820 0.4222 0.102 Uiso 1 1 calc R U
C41 C 1.5850(3) 0.7099(2) 0.4957(2) 0.0842(9) Uani 1 1 d . .
H41 H 1.6794 0.7395 0.5061 0.101 Uiso 1 1 calc R U
C42 C 1.5228(3) 0.7607(2) 0.5287(2) 0.0811(9) Uani 1 1 d . .
H42 H 1.5738 0.8261 0.5600 0.097 Uiso 1 1 calc R U
C43 C 1.3838(3) 0.71579(18) 0.51604(18) 0.0662(7) Uani 1 1 d . .
H43 H 1.3424 0.7507 0.5399 0.079 Uiso 1 1 calc R U
C44 C 0.9885(2) 0.20630(15) 0.42815(15) 0.0454(5) Uani 1 1 d . .
H44 H 1.0063 0.1672 0.4670 0.054 Uiso 1 1 calc R U
C45 C 0.8559(2) 0.05703(15) 0.32088(15) 0.0492(6) Uani 1 1 d . .
C46 C 0.8888(3) 0.01572(16) 0.25612(16) 0.0559(6) Uani 1 1 d . .
C47 C 0.8284(3) -0.08632(18) 0.22461(18) 0.0694(8) Uani 1 1 d . .
H47 H 0.8492 -0.1148 0.1813 0.083 Uiso 1 1 calc R U
C48 C 0.7391(3) -0.14578(19) 0.2556(2) 0.0768(9) Uani 1 1 d . .
H48 H 0.6993 -0.2140 0.2333 0.092 Uiso 1 1 calc R U
C49 C 0.7084(3) -0.10508(18) 0.3193(2) 0.0741(8) Uani 1 1 d . .
H49 H 0.6482 -0.1464 0.3405 0.089 Uiso 1 1 calc R U
C50 C 0.7650(3) -0.00275(16) 0.35379(17) 0.0579(7) Uani 1 1 d . .
C51 C 0.9923(3) 0.0790(2) 0.22268(19) 0.0689(8) Uani 1 1 d . .
H51 H 0.9901 0.1452 0.2295 0.083 Uiso 1 1 calc R U
C52 C 1.1385(3) 0.0892(3) 0.2789(2) 0.0989(11) Uani 1 1 d . .
H52A H 1.1624 0.1231 0.3373 0.148 Uiso 1 1 calc R U
H52B H 1.2040 0.1264 0.2563 0.148 Uiso 1 1 calc R U
H52C H 1.1408 0.0246 0.2784 0.148 Uiso 1 1 calc R U
C53 C 0.9633(4) 0.0412(3) 0.1285(2) 0.0983(11) Uani 1 1 d . .
H53A H 0.9799 -0.0186 0.1217 0.147 Uiso 1 1 calc R U
H53B H 1.0235 0.0904 0.1100 0.147 Uiso 1 1 calc R U
H53C H 0.8680 0.0278 0.0940 0.147 Uiso 1 1 calc R U
C54 C 0.7223(3) 0.03641(19) 0.4216(2) 0.0725(8) Uani 1 1 d . .
H54 H 0.7598 0.1088 0.4322 0.087 Uiso 1 1 calc R U
C55 C 0.7824(4) 0.0092(2) 0.5071(2) 0.0964(11) Uani 1 1 d . .
H55A H 0.7524 -0.0615 0.4975 0.145 Uiso 1 1 calc R U
H55B H 0.7503 0.0331 0.5485 0.145 Uiso 1 1 calc R U
H55C H 0.8822 0.0390 0.5289 0.145 Uiso 1 1 calc R U
C56 C 0.5624(3) -0.0005(2) 0.3919(2) 0.0936(10) Uani 1 1 d . .
H56A H 0.5247 0.0150 0.3374 0.140 Uiso 1 1 calc R U
H56B H 0.5395 0.0313 0.4345 0.140 Uiso 1 1 calc R U
H56C H 0.5237 -0.0710 0.3853 0.140 Uiso 1 1 calc R U
Li1 Li 0.9095(4) 0.4304(3) 0.3040(2) 0.0510(10) Uani 1 1 d . .
Li2 Li 0.9044(4) 0.2682(3) 0.2883(2) 0.0536(10) Uani 1 1 d . .
N1 N 0.60637(19) 0.24413(14) 0.17272(13) 0.0509(5) Uani 1 1 d . .
N2 N 0.9889(2) 0.47394(14) 0.21403(13) 0.0537(5) Uani 1 1 d . .
N3 N 1.11914(17) 0.47236(12) 0.47256(12) 0.0426(4) Uani 1 1 d . .
N4 N 0.9120(2) 0.16190(12) 0.34786(13) 0.0487(5) Uani 1 1 d . .

loop_
_atom_site_aniso_label
_atom_site_aniso_U_11
_atom_site_aniso_U_22
_atom_site_aniso_U_33
_atom_site_aniso_U_23
_atom_site_aniso_U_13
_atom_site_aniso_U_12
C1 0.0465(14) 0.0396(12) 0.0508(15) 0.0041(11) 0.0175(12) 0.0150(11)
C2 0.0435(14) 0.0381(12) 0.0474(14) 0.0047(11) 0.0132(11) 0.0128(10)
C3 0.0560(15) 0.0419(13) 0.0494(15) 0.0032(11) 0.0113(13) 0.0136(12)
C4 0.077(2) 0.0631(17) 0.0573(17) 0.0132(14) 0.0133(16) 0.0281(15)
C5 0.088(2) 0.086(2) 0.065(2) 0.0102(17) 0.0044(18) 0.048(2)
C6 0.0585(18) 0.095(2) 0.062(2) -0.0051(17) 0.0015(16) 0.0324(18)
C7 0.0510(16) 0.0688(17) 0.0596(17) -0.0054(14) 0.0125(14) 0.0238(14)
C8 0.0452(14) 0.0486(14) 0.0468(14) -0.0034(11) 0.0094(12) 0.0188(12)
C9 0.0572(16) 0.0558(15) 0.0607(16) 0.0108(13) 0.0244(14) 0.0094(13)
C10 0.0638(18) 0.0623(17) 0.0675(19) 0.0151(14) 0.0153(15) 0.0152(15)
C11 0.071(2) 0.068(2) 0.120(3) 0.0010(19) 0.041(2) 0.0042(16)
C12 0.089(2) 0.075(2) 0.103(3) 0.003(2) 0.029(2) -0.0014(19)
C13 0.117(3) 0.0474(17) 0.094(3) 0.0121(17) 0.019(2) 0.018(2)
C14 0.113(3) 0.076(2) 0.087(2) 0.0063(19) 0.032(2) 0.042(2)
C15 0.072(2) 0.075(2) 0.088(2) 0.0159(17) 0.0254(18) 0.0308(17)
C16 0.0584(16) 0.0529(14) 0.0507(15) 0.0108(12) 0.0245(14) 0.0154(13)
C17 0.0458(14) 0.0574(15) 0.0481(15) 0.0088(12) 0.0138(12) 0.0078(12)
C18 0.0554(16) 0.0574(16) 0.0672(18) 0.0156(14) 0.0238(14) 0.0124(13)
C19 0.068(2) 0.0658(19) 0.113(3) 0.0298(18) 0.037(2) 0.0092(16)
C20 0.071(2) 0.089(2) 0.110(3) 0.028(2) 0.042(2) 0.0071(19)
C21 0.073(2) 0.089(2) 0.100(3) 0.014(2) 0.041(2) 0.0175(18)
C22 0.0633(18) 0.0712(19) 0.082(2) 0.0066(16) 0.0351(17) 0.0166(15)
C23 0.0644(18) 0.0605(16) 0.0710(19) 0.0210(14) 0.0220(15) 0.0216(14)
C24 0.091(2) 0.077(2) 0.098(3) -0.0062(18) 0.023(2) 0.0276(18)
C25 0.086(2) 0.092(2) 0.086(2) 0.0295(19) 0.0171(19) 0.0364(19)
C26 0.086(2) 0.072(2) 0.098(2) 0.0033(18) 0.046(2) 0.0264(18)
C27 0.090(3) 0.102(3) 0.102(3) -0.025(2) 0.023(2) 0.026(2)
C28 0.103(3) 0.085(2) 0.118(3) 0.017(2) 0.038(2) 0.040(2)
C29 0.0286(11) 0.0311(11) 0.0547(14) 0.0057(10) 0.0183(10) 0.0101(9)
C30 0.0398(12) 0.0361(11) 0.0466(13) 0.0087(10) 0.0176(11) 0.0149(10)
C31 0.0458(13) 0.0422(12) 0.0413(13) 0.0125(10) 0.0162(11) 0.0198(10)
C32 0.0598(16) 0.0433(13) 0.0506(15) 0.0146(12) 0.0170(13) 0.0189(12)
C33 0.0739(19) 0.0674(18) 0.0462(15) 0.0140(13) 0.0145(14) 0.0290(15)
C34 0.0548(15) 0.0590(16) 0.0512(16) 0.0040(12) 0.0171(13) 0.0244(13)
C35 0.0403(13) 0.0510(13) 0.0508(15) 0.0063(12) 0.0215(12) 0.0110(11)
C36 0.0442(13) 0.0398(12) 0.0476(14) 0.0100(11) 0.0214(11) 0.0178(10)
C37 0.0476(14) 0.0345(12) 0.0618(16) 0.0128(11) 0.0191(12) 0.0149(10)
C38 0.0415(13) 0.0395(12) 0.0669(16) 0.0181(12) 0.0215(12) 0.0151(11)
C39 0.0604(18) 0.0585(16) 0.100(2) 0.0074(15) 0.0407(17) 0.0160(14)
C40 0.067(2) 0.075(2) 0.118(3) 0.0181(19) 0.048(2) 0.0209(17)
C41 0.0480(17) 0.080(2) 0.115(3) 0.0202(19) 0.0346(18) 0.0111(16)
C42 0.0526(17) 0.0624(18) 0.103(2) 0.0085(17) 0.0243(17) 0.0007(14)
C43 0.0531(16) 0.0470(14) 0.089(2) 0.0050(14) 0.0285(15) 0.0102(12)
C44 0.0494(14) 0.0335(12) 0.0531(15) 0.0089(11) 0.0201(12) 0.0158(10)
C45 0.0557(15) 0.0357(12) 0.0490(14) 0.0044(11) 0.0132(12) 0.0175(11)
C46 0.0650(17) 0.0400(13) 0.0615(16) 0.0110(12) 0.0222(14) 0.0211(12)
C47 0.086(2) 0.0481(16) 0.0733(19) 0.0045(14) 0.0311(17) 0.0270(15)
C48 0.098(2) 0.0381(14) 0.085(2) 0.0063(14) 0.0309(19) 0.0214(15)
C49 0.094(2) 0.0401(14) 0.091(2) 0.0176(14) 0.0448(19) 0.0186(14)
C50 0.0695(17) 0.0339(13) 0.0651(17) 0.0129(12) 0.0221(14) 0.0171(12)
C51 0.079(2) 0.0606(16) 0.078(2) 0.0134(15) 0.0411(17) 0.0307(15)
C52 0.077(2) 0.106(3) 0.107(3) 0.034(2) 0.032(2) 0.028(2)
C53 0.102(3) 0.109(3) 0.081(2) 0.020(2) 0.045(2) 0.029(2)
C54 0.085(2) 0.0492(15) 0.085(2) 0.0117(15) 0.0494(18) 0.0127(14)
C55 0.103(3) 0.084(2) 0.078(2) 0.0088(18) 0.035(2) 0.009(2)
C56 0.089(2) 0.090(2) 0.105(3) 0.025(2) 0.051(2) 0.0255(19)
Li1 0.058(2) 0.046(2) 0.049(2) 0.0120(18) 0.019(2) 0.0222(19)
Li2 0.058(2) 0.047(2) 0.040(2) 0.0030(18) -0.0012(19) 0.0233(19)
N1 0.0446(12) 0.0496(11) 0.0519(12) 0.0080(10) 0.0170(10) 0.0130(9)
N2 0.0461(12) 0.0533(12) 0.0527(13) 0.0084(10) 0.0172(11) 0.0114(10)
N3 0.0381(10) 0.0296(9) 0.0550(12) 0.0109(8) 0.0155(9) 0.0091(8)
N4 0.0525(12) 0.0331(10) 0.0544(13) 0.0030(9) 0.0167(10) 0.0153(9)

loop_
_atom_type_symbol
_atom_type_description
_atom_type_scat_dispersion_real
_atom_type_scat_dispersion_imag
_atom_type_scat_source
C C 0.0033 0.0016 'International Tables Vol C Tables 4.2.6.8 and 6.1.1.4'
H H 0.0000 0.0000 'International Tables Vol C Tables 4.2.6.8 and 6.1.1.4'
Li Li -0.0003 0.0001 'International Tables Vol C Tables 4.2.6.8 and 6.1.1.4'
N N 0.0061 0.0033 'International Tables Vol C Tables 4.2.6.8 and 6.1.1.4'

loop_
_geom_angle_atom_site_label_1
_geom_angle_atom_site_label_2
_geom_angle_atom_site_label_3
_geom_angle
_geom_angle_site_symmetry_1
_geom_angle_site_symmetry_3
N1 C1 C2 104.6(2) . .
N1 C1 Li2 123.0(2) . .
C2 C1 Li2 130.6(2) . .
N1 C1 Li1 137.92(18) . .
C2 C1 Li1 88.99(16) . .
Li2 C1 Li1 65.40(15) . .
C1 C2 C3 110.0(2) . .
C1 C2 C16 123.6(2) . .
C3 C2 C16 126.3(2) . .
C1 C2 Li1 58.36(14) . .
C3 C2 Li1 141.75(18) . .
C16 C2 Li1 74.47(16) . .
C4 C3 C8 118.4(2) . .
C4 C3 C2 135.4(2) . .
C8 C3 C2 106.0(2) . .
C5 C4 C3 118.6(3) . .
C5 C4 H4 120.7 . .
C3 C4 H4 120.7 . .
C4 C5 C6 121.7(3) . .
C4 C5 H5 119.2 . .
C6 C5 H5 119.2 . .
C7 C6 C5 121.4(3) . .
C7 C6 H6 119.3 . .
C5 C6 H6 119.3 . .
C6 C7 C8 117.4(3) . .
C6 C7 H7 121.3 . .
C8 C7 H7 121.3 . .
C7 C8 N1 130.5(2) . .
C7 C8 C3 122.4(2) . .
N1 C8 C3 107.1(2) . .
N1 C9 C10 113.9(2) . .
N1 C9 H9A 108.8 . .
C10 C9 H9A 108.8 . .
N1 C9 H9B 108.8 . .
C10 C9 H9B 108.8 . .
H9A C9 H9B 107.7 . .
C11 C10 C15 120.0 . .
C11 C10 C9 120.07(16) . .
C15 C10 C9 119.91(16) . .
C10 C11 C12 120.0 . .
C10 C11 H11 120.0 . .
C12 C11 H11 120.0 . .
C13 C12 C11 120.0 . .
C13 C12 H12 120.0 . .
C11 C12 H12 120.0 . .
C12 C13 C14 120.0 . .
C12 C13 H13 120.0 . .
C14 C13 H13 120.0 . .
C15 C14 C13 120.0 . .
C15 C14 H14 120.0 . .
C13 C14 H14 120.0 . .
C14 C15 C10 120.0 . .
C14 C15 H15 120.0 . .
C10 C15 H15 120.0 . .
N2 C16 C2 122.1(2) . .
N2 C16 Li1 49.19(15) . .
C2 C16 Li1 73.84(16) . .
N2 C16 H16 119.0 . .
C2 C16 H16 119.0 . .
Li1 C16 H16 164.2 . .
C18 C17 C22 120.9(2) . .
C18 C17 N2 120.0(2) . .
C22 C17 N2 119.0(2) . .
C19 C18 C17 117.5(3) . .
C19 C18 C23 120.8(3) . .
C17 C18 C23 121.6(2) . .
C20 C19 C18 122.7(3) . .
C20 C19 H19 118.6 . .
C18 C19 H19 118.6 . .
C19 C20 C21 118.8(3) . .
C19 C20 H20 120.6 . .
C21 C20 H20 120.6 . .
C20 C21 C22 121.6(3) . .
C20 C21 H21 119.2 . .
C22 C21 H21 119.2 . .
C21 C22 C17 118.3(3) . .
C21 C22 C26 121.1(3) . .
C17 C22 C26 120.6(2) . .
C18 C23 C24 114.5(2) . .
C18 C23 C25 111.1(2) . .
C24 C23 C25 110.1(2) . .
C18 C23 H23 106.9 . .
C24 C23 H23 106.9 . .
C25 C23 H23 106.9 . .
C23 C24 H24A 109.5 . .
C23 C24 H24B 109.5 . .
H24A C24 H24B 109.5 . .
C23 C24 H24C 109.5 . .
H24A C24 H24C 109.5 . .
H24B C24 H24C 109.5 . .
C23 C25 H25A 109.5 . .
C23 C25 H25B 109.5 . .
H25A C25 H25B 109.5 . .
C23 C25 H25C 109.5 . .
H25A C25 H25C 109.5 . .
H25B C25 H25C 109.5 . .
C27 C26 C22 110.8(3) . .
C27 C26 C28 111.3(3) . .
C22 C26 C28 113.1(3) . .
C27 C26 H26 107.1 . .
C22 C26 H26 107.1 . .
C28 C26 H26 107.1 . .
C26 C27 H27A 109.5 . .
C26 C27 H27B 109.5 . .
H27A C27 H27B 109.5 . .
C26 C27 H27C 109.5 . .
H27A C27 H27C 109.5 . .
H27B C27 H27C 109.5 . .
C26 C28 H28A 109.5 . .
C26 C28 H28B 109.5 . .
H28A C28 H28B 109.5 . .
C26 C28 H28C 109.5 . .
H28A C28 H28C 109.5 . .
H28B C28 H28C 109.5 . .
N3 C29 C30 103.53(18) . .
N3 C29 Li2 163.01(19) . .
C30 C29 Li2 93.43(16) . .
N3 C29 Li1 100.77(16) . .
C30 C29 Li1 149.25(18) . .
Li2 C29 Li1 63.67(15) . .
C29 C30 C44 125.8(2) . .
C29 C30 C31 110.18(18) . .
C44 C30 C31 123.9(2) . .
C29 C30 Li2 55.04(13) . .
C44 C30 Li2 70.76(15) . .
C31 C30 Li2 165.16(17) . .
C32 C31 C36 117.7(2) . .
C32 C31 C30 135.6(2) . .
C36 C31 C30 106.74(19) . .
C33 C32 C31 119.2(2) . .
C33 C32 H32 120.4 . .
C31 C32 H32 120.4 . .
C32 C33 C34 121.1(2) . .
C32 C33 H33 119.4 . .
C34 C33 H33 119.4 . .
C35 C34 C33 121.6(2) . .
C35 C34 H34 119.2 . .
C33 C34 H34 119.2 . .
C36 C35 C34 115.8(2) . .
C36 C35 Li1 105.77(17) . 2_766
C34 C35 Li1 84.43(16) . 2_766
C36 C35 H35 115.5 . .
C34 C35 H35 115.5 . .
Li1 C35 H35 115.5 2_766 .
C35 C36 N3 129.0(2) . .
C35 C36 C31 124.6(2) . .
N3 C36 C31 106.42(18) . .
N3 C37 C38 113.30(18) . .
N3 C37 H37A 108.9 . .
C38 C37 H37A 108.9 . .
N3 C37 H37B 108.9 . .
C38 C37 H37B 108.9 . .
H37A C37 H37B 107.7 . .
C39 C38 C43 118.3(2) . .
C39 C38 C37 120.8(2) . .
C43 C38 C37 120.9(2) . .
C40 C39 C38 120.6(3) . .
C40 C39 H39 119.7 . .
C38 C39 H39 119.7 . .
C41 C40 C39 120.7(3) . .
C41 C40 H40 119.7 . .
C39 C40 H40 119.7 . .
C42 C41 C40 119.7(3) . .
C42 C41 H41 120.1 . .
C40 C41 H41 120.2 . .
C41 C42 C43 120.4(3) . .
C41 C42 H42 119.8 . .
C43 C42 H42 119.8 . .
C42 C43 C38 120.2(3) . .
C42 C43 H43 119.9 . .
C38 C43 H43 119.9 . .
N4 C44 C30 124.6(2) . .
N4 C44 Li2 46.37(14) . .
C30 C44 Li2 78.21(16) . .
N4 C44 H44 117.7 . .
C30 C44 H44 117.7 . .
Li2 C44 H44 164.0 . .
C50 C45 C46 121.0(2) . .
C50 C45 N4 121.8(2) . .
C46 C45 N4 117.1(2) . .
C47 C46 C45 118.4(2) . .
C47 C46 C51 119.9(2) . .
C45 C46 C51 121.7(2) . .
C48 C47 C46 121.5(3) . .
C48 C47 H47 119.2 . .
C46 C47 H47 119.2 . .
C47 C48 C49 119.8(2) . .
C47 C48 H48 120.1 . .
C49 C48 H48 120.1 . .
C48 C49 C50 121.7(3) . .
C48 C49 H49 119.1 . .
C50 C49 H49 119.1 . .
C45 C50 C49 117.6(2) . .
C45 C50 C54 123.9(2) . .
C49 C50 C54 118.5(2) . .
C53 C51 C46 114.7(2) . .
C53 C51 C52 109.7(3) . .
C46 C51 C52 109.0(2) . .
C53 C51 H51 107.7 . .
C46 C51 H51 107.7 . .
C52 C51 H51 107.7 . .
C51 C52 H52A 109.5 . .
C51 C52 H52B 109.5 . .
H52A C52 H52B 109.5 . .
C51 C52 H52C 109.5 . .
H52A C52 H52C 109.5 . .
H52B C52 H52C 109.5 . .
C51 C53 H53A 109.5 . .
C51 C53 H53B 109.5 . .
H53A C53 H53B 109.5 . .
C51 C53 H53C 109.5 . .
H53A C53 H53C 109.5 . .
H53B C53 H53C 109.5 . .
C50 C54 C55 111.4(3) . .
C50 C54 C56 112.0(2) . .
C55 C54 C56 109.6(2) . .
C50 C54 H54 107.9 . .
C55 C54 H54 107.9 . .
C56 C54 H54 107.9 . .
C54 C55 H55A 109.5 . .
C54 C55 H55B 109.5 . .
H55A C55 H55B 109.5 . .
C54 C55 H55C 109.5 . .
H55A C55 H55C 109.5 . .
H55B C55 H55C 109.5 . .
C54 C56 H56A 109.5 . .
C54 C56 H56B 109.5 . .
H56A C56 H56B 109.5 . .
C54 C56 H56C 109.5 . .
H56A C56 H56C 109.5 . .
H56B C56 H56C 109.5 . .
N2 Li1 C1 86.79(16) . .
N2 Li1 C29 117.2(2) . .
C1 Li1 C29 111.26(17) . .
N2 Li1 Li2 99.44(19) . .
C1 Li1 Li2 55.28(14) . .
C29 Li1 Li2 57.58(13) . .
N2 Li1 C35 136.98(19) . 2_766
C1 Li1 C35 95.40(16) . 2_766
C29 Li1 C35 101.97(16) . 2_766
Li2 Li1 C35 116.99(19) . 2_766
N2 Li1 C2 59.94(12) . .
C1 Li1 C2 32.64(9) . .
C29 Li1 C2 138.01(17) . .
Li2 Li1 C2 80.88(15) . .
C35 Li1 C2 102.24(15) 2_766 .
N2 Li1 C16 28.57(9) . .
C1 Li1 C16 61.53(12) . .
C29 Li1 C16 136.16(18) . .
Li2 Li1 C16 93.78(17) . .
C35 Li1 C16 121.33(16) 2_766 .
C2 Li1 C16 31.69(8) . .
N4 Li2 C1 136.4(2) . .
N4 Li2 C29 91.15(17) . .
C1 Li2 C29 116.32(18) . .
N4 Li2 Li1 144.4(2) . .
C1 Li2 Li1 59.33(15) . .
C29 Li2 Li1 58.76(14) . .
N4 Li2 C44 28.60(8) . .
C1 Li2 C44 148.7(2) . .
C29 Li2 C44 62.55(12) . .
Li1 Li2 C44 118.25(18) . .
N4 Li2 C30 59.63(12) . .
C1 Li2 C30 139.01(19) . .
C29 Li2 C30 31.53(8) . .
Li1 Li2 C30 88.51(16) . .
C44 Li2 C30 31.03(7) . .
C1 N1 C8 112.39(19) . .
C1 N1 C9 124.7(2) . .
C8 N1 C9 122.9(2) . .
C16 N2 C17 117.4(2) . .
C16 N2 Li1 102.24(19) . .
C17 N2 Li1 140.1(2) . .
C36 N3 C29 113.12(17) . .
C36 N3 C37 120.98(18) . .
C29 N3 C37 125.58(19) . .
C44 N4 C45 120.7(2) . .
C44 N4 Li2 105.03(18) . .
C45 N4 Li2 134.30(19) . .

loop_
_geom_bond_atom_site_label_1
_geom_bond_atom_site_label_2
_geom_bond_distance
_geom_bond_site_symmetry_2
C1 N1 1.378(3) .
C1 C2 1.411(3) .
C1 Li2 2.129(4) .
C1 Li1 2.228(4) .
C2 C3 1.431(3) .
C2 C16 1.431(3) .
C2 Li1 2.616(4) .
C3 C4 1.396(3) .
C3 C8 1.405(3) .
C4 C5 1.366(4) .
C4 H4 0.9300 .
C5 C6 1.388(4) .
C5 H5 0.9300 .
C6 C7 1.358(4) .
C6 H6 0.9300 .
C7 C8 1.386(3) .
C7 H7 0.9300 .
C8 N1 1.390(3) .
C9 N1 1.459(3) .
C9 C10 1.509(3) .
C9 H9A 0.9700 .
C9 H9B 0.9700 .
C10 C11 1.3900 .
C10 C15 1.3900 .
C11 C12 1.3900 .
C11 H11 0.9300 .
C12 C13 1.3900 .
C12 H12 0.9300 .
C13 C14 1.3900 .
C13 H13 0.9300 .
C14 C15 1.3900 .
C14 H14 0.9300 .
C15 H15 0.9300 .
C16 N2 1.284(3) .
C16 Li1 2.625(5) .
C16 H16 0.9300 .
C17 C18 1.397(3) .
C17 C22 1.402(4) .
C17 N2 1.425(3) .
C18 C19 1.377(4) .
C18 C23 1.501(4) .
C19 C20 1.369(4) .
C19 H19 0.9300 .
C20 C21 1.374(4) .
C20 H20 0.9300 .
C21 C22 1.379(4) .
C21 H21 0.9300 .
C22 C26 1.523(4) .
C23 C24 1.516(4) .
C23 C25 1.521(4) .
C23 H23 0.9800 .
C24 H24A 0.9600 .
C24 H24B 0.9600 .
C24 H24C 0.9600 .
C25 H25A 0.9600 .
C25 H25B 0.9600 .
C25 H25C 0.9600 .
C26 C27 1.519(4) .
C26 C28 1.532(4) .
C26 H26 0.9800 .
C27 H27A 0.9600 .
C27 H27B 0.9600 .
C27 H27C 0.9600 .
C28 H28A 0.9600 .
C28 H28B 0.9600 .
C28 H28C 0.9600 .
C29 N3 1.397(2) .
C29 C30 1.415(3) .
C29 Li2 2.218(4) .
C29 Li1 2.247(4) .
C30 C44 1.423(3) .
C30 C31 1.441(3) .
C30 Li2 2.701(4) .
C31 C32 1.395(3) .
C31 C36 1.399(3) .
C32 C33 1.382(3) .
C32 H32 0.9300 .
C33 C34 1.392(3) .
C33 H33 0.9300 .
C34 C35 1.389(3) .
C34 H34 0.9300 .
C35 C36 1.383(3) .
C35 Li1 2.604(4) 2_766
C35 H35 0.9800 .
C36 N3 1.397(3) .
C37 N3 1.456(3) .
C37 C38 1.502(3) .
C37 H37A 0.9700 .
C37 H37B 0.9700 .
C38 C39 1.376(3) .
C38 C43 1.381(3) .
C39 C40 1.370(4) .
C39 H39 0.9300 .
C40 C41 1.357(4) .
C40 H40 0.9300 .
C41 C42 1.356(4) .
C41 H41 0.9300 .
C42 C43 1.383(4) .
C42 H42 0.9300 .
C43 H43 0.9300 .
C44 N4 1.292(3) .
C44 Li2 2.606(5) .
C44 H44 0.9300 .
C45 C50 1.397(3) .
C45 C46 1.395(3) .
C45 N4 1.418(3) .
C46 C47 1.387(3) .
C46 C51 1.515(3) .
C47 C48 1.362(4) .
C47 H47 0.9300 .
C48 C49 1.361(4) .
C48 H48 0.9300 .
C49 C50 1.398(3) .
C49 H49 0.9300 .
C50 C54 1.495(4) .
C51 C53 1.509(4) .
C51 C52 1.526(4) .
C51 H51 0.9800 .
C52 H52A 0.9600 .
C52 H52B 0.9600 .
C52 H52C 0.9600 .
C53 H53A 0.9600 .
C53 H53B 0.9600 .
C53 H53C 0.9600 .
C54 C55 1.528(4) .
C54 C56 1.544(4) .
C54 H54 0.9800 .
C55 H55A 0.9600 .
C55 H55B 0.9600 .
C55 H55C 0.9600 .
C56 H56A 0.9600 .
C56 H56B 0.9600 .
C56 H56C 0.9600 .
Li1 N2 2.033(4) .
Li1 Li2 2.355(5) .
Li1 C35 2.604(4) 2_766
Li2 N4 1.953(4) .

loop_
_geom_torsion_atom_site_label_1
_geom_torsion_atom_site_label_2
_geom_torsion_atom_site_label_3
_geom_torsion_atom_site_label_4
_geom_torsion
_geom_torsion_site_symmetry_1
_geom_torsion_site_symmetry_4
N1 C1 C2 C3 0.4(2) . .
Li2 C1 C2 C3 165.1(2) . .
Li1 C1 C2 C3 -139.24(19) . .
N1 C1 C2 C16 177.7(2) . .
Li2 C1 C2 C16 -17.6(3) . .
Li1 C1 C2 C16 38.1(2) . .
N1 C1 C2 Li1 139.7(2) . .
Li2 C1 C2 Li1 -55.7(2) . .
C1 C2 C3 C4 175.3(3) . .
C16 C2 C3 C4 -1.9(4) . .
Li1 C2 C3 C4 111.4(4) . .
C1 C2 C3 C8 0.0(3) . .
C16 C2 C3 C8 -177.2(2) . .
Li1 C2 C3 C8 -63.9(3) . .
C8 C3 C4 C5 -1.8(4) . .
C2 C3 C4 C5 -176.7(3) . .
C3 C4 C5 C6 0.8(4) . .
C4 C5 C6 C7 0.4(5) . .
C5 C6 C7 C8 -0.5(4) . .
C6 C7 C8 N1 177.5(2) . .
C6 C7 C8 C3 -0.6(4) . .
C4 C3 C8 C7 1.8(3) . .
C2 C3 C8 C7 178.0(2) . .
C4 C3 C8 N1 -176.7(2) . .
C2 C3 C8 N1 -0.4(2) . .
N1 C9 C10 C11 -123.81(19) . .
N1 C9 C10 C15 57.8(3) . .
C15 C10 C11 C12 0.0 . .
C9 C10 C11 C12 -178.4(2) . .
C10 C11 C12 C13 0.0 . .
C11 C12 C13 C14 0.0 . .
C12 C13 C14 C15 0.0 . .
C13 C14 C15 C10 0.0 . .
C11 C10 C15 C14 0.0 . .
C9 C10 C15 C14 178.4(2) . .
C1 C2 C16 N2 -22.9(4) . .
C3 C2 C16 N2 153.9(2) . .
Li1 C2 C16 N2 10.1(2) . .
C1 C2 C16 Li1 -33.0(2) . .
C3 C2 C16 Li1 143.8(2) . .
C22 C17 C18 C19 4.8(4) . .
N2 C17 C18 C19 -179.5(2) . .
C22 C17 C18 C23 -177.6(3) . .
N2 C17 C18 C23 -1.9(4) . .
C17 C18 C19 C20 -2.0(5) . .
C23 C18 C19 C20 -179.6(3) . .
C18 C19 C20 C21 -0.2(5) . .
C19 C20 C21 C22 -0.4(5) . .
C20 C21 C22 C17 3.1(5) . .
C20 C21 C22 C26 -178.8(3) . .
C18 C17 C22 C21 -5.4(4) . .
N2 C17 C22 C21 178.9(3) . .
C18 C17 C22 C26 176.5(3) . .
N2 C17 C22 C26 0.8(4) . .
C19 C18 C23 C24 -39.8(4) . .
C17 C18 C23 C24 142.7(3) . .
C19 C18 C23 C25 85.7(3) . .
C17 C18 C23 C25 -91.8(3) . .
C21 C22 C26 C27 -82.4(4) . .
C17 C22 C26 C27 95.7(3) . .
C21 C22 C26 C28 43.3(4) . .
C17 C22 C26 C28 -138.6(3) . .
N3 C29 C30 C44 -176.29(19) . .
Li2 C29 C30 C44 2.6(2) . .
Li1 C29 C30 C44 42.4(4) . .
N3 C29 C30 C31 -0.4(2) . .
Li2 C29 C30 C31 178.47(18) . .
Li1 C29 C30 C31 -141.7(3) . .
N3 C29 C30 Li2 -178.9(2) . .
Li1 C29 C30 Li2 39.8(3) . .
C29 C30 C31 C32 179.8(2) . .
C44 C30 C31 C32 -4.3(4) . .
Li2 C30 C31 C32 -175.3(5) . .
C29 C30 C31 C36 0.8(2) . .
C44 C30 C31 C36 176.8(2) . .
Li2 C30 C31 C36 5.7(7) . .
C36 C31 C32 C33 0.2(3) . .
C30 C31 C32 C33 -178.6(2) . .
C31 C32 C33 C34 -0.1(4) . .
C32 C33 C34 C35 0.3(4) . .
C33 C34 C35 C36 -0.7(3) . .
C33 C34 C35 Li1 104.1(2) . 2_766
C34 C35 C36 N3 -179.9(2) . .
Li1 C35 C36 N3 88.7(2) 2_766 .
C34 C35 C36 C31 0.9(3) . .
Li1 C35 C36 C31 -90.5(2) 2_766 .
C32 C31 C36 C35 -0.7(3) . .
C30 C31 C36 C35 178.5(2) . .
C32 C31 C36 N3 179.97(19) . .
C30 C31 C36 N3 -0.9(2) . .
N3 C37 C38 C39 49.0(3) . .
N3 C37 C38 C43 -130.4(2) . .
C43 C38 C39 C40 -2.0(4) . .
C37 C38 C39 C40 178.6(3) . .
C38 C39 C40 C41 3.1(5) . .
C39 C40 C41 C42 -3.3(5) . .
C40 C41 C42 C43 2.4(5) . .
C41 C42 C43 C38 -1.4(5) . .
C39 C38 C43 C42 1.1(4) . .
C37 C38 C43 C42 -179.5(3) . .
C29 C30 C44 N4 -3.5(4) . .
C31 C30 C44 N4 -178.8(2) . .
Li2 C30 C44 N4 -1.2(2) . .
C29 C30 C44 Li2 -2.3(2) . .
C31 C30 C44 Li2 -177.6(2) . .
C50 C45 C46 C47 0.4(4) . .
N4 C45 C46 C47 -176.0(2) . .
C50 C45 C46 C51 -177.1(2) . .
N4 C45 C46 C51 6.5(4) . .
C45 C46 C47 C48 -0.2(4) . .
C51 C46 C47 C48 177.4(3) . .
C46 C47 C48 C49 -0.4(5) . .
C47 C48 C49 C50 0.8(5) . .
C46 C45 C50 C49 -0.1(4) . .
N4 C45 C50 C49 176.1(2) . .
C46 C45 C50 C54 -178.5(3) . .
N4 C45 C50 C54 -2.2(4) . .
C48 C49 C50 C45 -0.5(4) . .
C48 C49 C50 C54 178.0(3) . .
C47 C46 C51 C53 34.0(4) . .
C45 C46 C51 C53 -148.5(3) . .
C47 C46 C51 C52 -89.4(3) . .
C45 C46 C51 C52 88.1(3) . .
C45 C50 C54 C55 -111.5(3) . .
C49 C50 C54 C55 70.1(3) . .
C45 C50 C54 C56 125.2(3) . .
C49 C50 C54 C56 -53.1(4) . .
C2 C1 N1 C8 -0.7(2) . .
Li2 C1 N1 C8 -166.84(19) . .
Li1 C1 N1 C8 104.4(3) . .
C2 C1 N1 C9 -179.9(2) . .
Li2 C1 N1 C9 13.9(3) . .
Li1 C1 N1 C9 -74.8(3) . .
C7 C8 N1 C1 -177.6(2) . .
C3 C8 N1 C1 0.7(2) . .
C7 C8 N1 C9 1.7(4) . .
C3 C8 N1 C9 179.9(2) . .
C10 C9 N1 C1 -113.7(2) . .
C10 C9 N1 C8 67.2(3) . .
C2 C16 N2 C17 171.8(2) . .
Li1 C16 N2 C17 -175.4(3) . .
C2 C16 N2 Li1 -12.8(3) . .
C18 C17 N2 C16 97.0(3) . .
C22 C17 N2 C16 -87.2(3) . .
C18 C17 N2 Li1 -75.9(4) . .
C22 C17 N2 Li1 99.9(3) . .
C35 C36 N3 C29 -178.7(2) . .
C31 C36 N3 C29 0.6(2) . .
C35 C36 N3 C37 7.5(3) . .
C31 C36 N3 C37 -173.25(18) . .
C30 C29 N3 C36 -0.1(2) . .
Li2 C29 N3 C36 -176.4(6) . .
Li1 C29 N3 C36 160.89(17) . .
C30 C29 N3 C37 173.44(18) . .
Li2 C29 N3 C37 -2.9(7) . .
Li1 C29 N3 C37 -25.6(2) . .
C38 C37 N3 C36 62.7(3) . .
C38 C37 N3 C29 -110.4(2) . .
C30 C44 N4 C45 -179.1(2) . .
Li2 C44 N4 C45 179.3(3) . .
C30 C44 N4 Li2 1.6(3) . .
C50 C45 N4 C44 60.8(3) . .
C46 C45 N4 C44 -122.8(2) . .
C50 C45 N4 Li2 -120.2(3) . .
C46 C45 N4 Li2 56.2(4) . .
